data_9017245
loop_
_publ_author_name
'Mills, S. J.'
'Kampf, A. R.'
'Christy, A. G.'
'Housley, R. M.'
'Thorne, B.'
'Chen, Y. S.'
'Steele, I. M.'

_publ_section_title
;
 Favreauite, a new selenite mineral from the El Dragon mine, Bolivia
 Note: T = 100 K
;
_journal_name_full 'European Journal of Mineralogy'
_journal_page_first 771
_journal_page_last 781
_journal_volume 26
_journal_year 2014
_chemical_compound_source 'El Dragon mine, Potosi Department, Bolivia'
_chemical_formula_sum 'Bi0.9 Ca0.17 Cu5.81 H3 O18 Pb0.95 Se4'
_chemical_name_mineral Favreauite
_space_group_IT_number 85
_space_group_name_Hall '-P 4a'
_space_group_name_H-M_alt 'P 4/n :2'
_symmetry_space_group_name_H-M 'P 4/n :2'
_cell_angle_alpha 90
_cell_angle_beta 90
_cell_angle_gamma 90
_cell_formula_units_Z 2
_cell_length_a 9.860
_cell_length_b 9.860
_cell_length_c 9.700
_cell_volume 943.030
_database_code_amcsd 0020444
_diffrn_ambient_temperature 100
_exptl_crystal_density_diffrn 4.817
_cod_data_source_file inputs/fixed/downloads/08/08614.cif
_cod_data_source_block 08614
_cod_original_sg_symbol_H-M 'P 4/n'
_cod_original_formula_sum 'Pb.95 Ca.17 Bi.9 Cu5.81 Se4 O18 H3'
_cod_database_code 9017245

loop_
_space_group_symop_operation_xyz
x,y,z
1/2+y,-x,-z
1/2-y,x,z
1/2+x,1/2+y,-z
1/2-x,1/2-y,z
-y,1/2+x,-z
y,1/2-x,z
-x,-y,-z

loop_
_atom_site_aniso_label
_atom_site_aniso_U_11
_atom_site_aniso_U_22
_atom_site_aniso_U_33
_atom_site_aniso_U_12
_atom_site_aniso_U_13
_atom_site_aniso_U_23
Pb1 0.01472 0.01472 0.01480 0.00000 0.00000 0.00000
Ca1 0.01472 0.01472 0.01480 0.00000 0.00000 0.00000
Bi2 0.00424 0.00424 0.00430 0.00000 0.00000 0.00000
Cu1 0.01200 0.00940 0.00750 -0.00390 0.00130 0.00130
Cu2 0.00940 0.01280 0.01020 -0.00010 0.00060 -0.00470
Se 0.01050 0.01040 0.00840 -0.00470 -0.00030 -0.00090
O1 0.00700 0.00600 0.00800 -0.00260 -0.00050 -0.00020
O2 0.00700 0.02900 0.02200 0.00000 -0.00200 -0.01200
O3 0.02600 0.04100 0.00800 -0.02400 0.00000 0.00700
O4 0.02100 0.01400 0.01900 -0.00100 -0.01500 0.00000
Wat5 0.03400 0.03400 0.02100 0.00000 0.00000 0.00000
O-H6 0.04700 0.08400 0.05900 0.05000 0.03300 0.04300
O-H7 0.03200 0.03200 0.03300 0.00000 0.00000 0.00000

loop_
_atom_site_label
_atom_site_fract_x
_atom_site_fract_y
_atom_site_fract_z
_atom_site_occupancy
_atom_site_U_iso_or_equiv
_atom_site_type_symbol
_atom_site_attached_hydrogens
Pb1 0.75000 0.25000 1.00000 0.95000 0.01474 Pb 0
Ca1 0.75000 0.25000 1.00000 0.17000 0.01474 Ca 0
Bi2 0.75000 0.75000 0.51701 0.90000 0.00427 Bi 0
Cu1 0.50000 0.50000 0.50000 0.96830 0.00960 Cu 0
Cu2 0.73943 0.51655 0.27943 0.96830 0.01080 Cu 0
Se 0.56624 0.53945 0.82772 1.00000 0.00979 Se 0
O1 0.60970 0.62150 0.38590 1.00000 0.00710 O 0
O2 0.39740 0.56560 0.84470 1.00000 0.01920 O 0
O3 0.60100 0.56670 0.66050 1.00000 0.02530 O 0
O4 0.57870 0.36610 0.84190 1.00000 0.01830 O 0
Wat5 0.25000 0.25000 0.89790 1.00000 0.03000 O 2
O-H6 0.67810 0.33670 0.43650 0.20000 0.06300 O 1
O-H7 0.75000 0.25000 0.50000 0.20000 0.03300 O 1

loop_
_cod_changelog_entry_id
_cod_changelog_entry_author
_cod_changelog_entry_date
_cod_changelog_entry_text
1
;cod-tools version 3.8.0
Id: cif_guess_AMCSD_atom_types 9581 2023-05-17 12:35:41Z saulius
;
2023-05-21T08:55:05+03:00
;Derived atom types and hydrogen counts
from atom names that follow the AMCSD naming convention
(Wat == water, O-H == hydroxyl).
;

loop_
_cod_related_entry_id
_cod_related_entry_database
_cod_related_entry_code
1 AMCSD 0020444
